data_4348439
loop_
_publ_author_name
'Macdonald, Charles L. B.'
'Binder, Justin F.'
'Swidan, Ala'aeddeen'
'Nguyen, Jennifer H.'
'Kosnik, Stephanie C.'
'Ellis, Bobby D.'

_publ_section_title
;
 Convenient Preparation and Detailed Analysis of a Series of
 NHC-Stabilized Phosphorus(I) Dyes and Their Derivatives.
;
_journal_issue 14
_journal_name_full 'Inorganic chemistry'
_journal_page_first 7152
_journal_page_last 7166
_journal_paper_doi 10.1021/acs.inorgchem.6b01163
_journal_volume 55
_journal_year 2016
_chemical_formula_moiety 'C18 H20 P N4, C F3 O3 S'
_chemical_formula_sum 'C19 H20 F3 N4 O3 P S'
_chemical_formula_weight 472.42
_space_group_crystal_system orthorhombic
_space_group_IT_number 61
_space_group_name_Hall '-P 2ac 2ab'
_space_group_name_H-M_alt 'P b c a'
_atom_sites_solution_hydrogens geom
_audit_creation_method SHELXL-2014/6
_cell_angle_alpha 90
_cell_angle_beta 90
_cell_angle_gamma 90
_cell_formula_units_Z 8
_cell_length_a 15.5193(3)
_cell_length_b 15.7336(3)
_cell_length_c 17.1506(3)
_cell_measurement_reflns_used 9834
_cell_measurement_temperature 173(2)
_cell_measurement_theta_max 74.53
_cell_measurement_theta_min 5.16
_cell_volume 4187.74(14)
_computing_cell_refinement 'Bruker SAINT'
_computing_data_collection 'Bruker APEX2'
_computing_data_reduction 'Bruker SAINT'
_computing_molecular_graphics 'Bruker SHELXTL'
_computing_publication_material 'Bruker SHELXTL'
_computing_structure_refinement 'SHELXL-2014/6 (Sheldrick, 2014)'
_computing_structure_solution 'SHELXS-97 (Sheldrick 2008)'
_diffrn_ambient_temperature 173(2)
_diffrn_measured_fraction_theta_full 1.000
_diffrn_measured_fraction_theta_max 1.000
_diffrn_measurement_device_type 'Bruker APEX-II CCD'
_diffrn_measurement_method '\f and \w scans'
_diffrn_radiation_type CuK\a
_diffrn_radiation_wavelength 1.54178
_diffrn_reflns_av_R_equivalents 0.0874
_diffrn_reflns_av_unetI/netI 0.0391
_diffrn_reflns_Laue_measured_fraction_full 1.000
_diffrn_reflns_Laue_measured_fraction_max 1.000
_diffrn_reflns_limit_h_max 19
_diffrn_reflns_limit_h_min -19
_diffrn_reflns_limit_k_max 18
_diffrn_reflns_limit_k_min -19
_diffrn_reflns_limit_l_max 20
_diffrn_reflns_limit_l_min -21
_diffrn_reflns_number 46106
_diffrn_reflns_point_group_measured_fraction_full 1.000
_diffrn_reflns_point_group_measured_fraction_max 1.000
_diffrn_reflns_theta_full 67.679
_diffrn_reflns_theta_max 74.562
_diffrn_reflns_theta_min 4.761
_exptl_absorpt_coefficient_mu 2.611
_exptl_absorpt_correction_T_max 0.801
_exptl_absorpt_correction_T_min 0.668
_exptl_absorpt_correction_type multi-scan
_exptl_absorpt_process_details 'SADABS; Bruker,2012'
_exptl_crystal_colour yellow
_exptl_crystal_density_diffrn 1.499
_exptl_crystal_description prism
_exptl_crystal_F_000 1952
_exptl_crystal_size_max 0.15
_exptl_crystal_size_mid 0.117
_exptl_crystal_size_min 0.085
_refine_diff_density_max 1.434
_refine_diff_density_min -0.453
_refine_diff_density_rms 0.065
_refine_ls_extinction_method none
_refine_ls_goodness_of_fit_ref 1.026
_refine_ls_hydrogen_treatment constr
_refine_ls_matrix_type full
_refine_ls_number_parameters 284
_refine_ls_number_reflns 4278
_refine_ls_number_restraints 0
_refine_ls_restrained_S_all 1.026
_refine_ls_R_factor_all 0.0714
_refine_ls_R_factor_gt 0.0509
_refine_ls_shift/su_max 0.000
_refine_ls_shift/su_mean 0.000
_refine_ls_structure_factor_coef Fsqd
_refine_ls_weighting_details 'w=1/[\s^2^(Fo^2^)+(0.0614P)^2^+5.1041P] where P=(Fo^2^+2Fc^2^)/3'
_refine_ls_weighting_scheme calc
_refine_ls_wR_factor_gt 0.1273
_refine_ls_wR_factor_ref 0.1418
_reflns_Friedel_coverage 0.000
_reflns_number_gt 3237
_reflns_number_total 4278
_reflns_threshold_expression 'I > 2\s(I)'
_cod_data_source_file ic6b01163_si_008.cif
_cod_data_source_block shelx
_cod_database_code 4348439
_shelx_space_group_comment
;
The symmetry employed for this shelxl refinement is uniquely defined
by the following loop, which should always be used as a source of
symmetry information in preference to the above space-group names.
They are only intended as comments.
;
_shelxl_version_number 2014/6

loop_
_space_group_symop_operation_xyz
'x, y, z'
'-x+1/2, -y, z+1/2'
'-x, y+1/2, -z+1/2'
'x+1/2, -y+1/2, -z'
'-x, -y, -z'
'x-1/2, y, -z-1/2'
'x, -y-1/2, z-1/2'
'-x-1/2, y-1/2, z'

loop_
_atom_site_label
_atom_site_type_symbol
_atom_site_fract_x
_atom_site_fract_y
_atom_site_fract_z
_atom_site_U_iso_or_equiv
_atom_site_adp_type
_atom_site_occupancy
_atom_site_site_symmetry_order
_atom_site_calc_flag
_atom_site_refinement_flags_posn
_atom_site_refinement_flags_adp
P P 0.07081(5) 0.06701(5) 0.74514(4) 0.0347(2) Uani 1 1 d . .
C11 C -0.00279(16) 0.04122(16) 0.82169(14) 0.0274(5) Uani 1 1 d . .
N12 N -0.02810(14) 0.10105(14) 0.87377(12) 0.0289(5) Uani 1 1 d . .
N15 N -0.03382(14) -0.03497(13) 0.84594(12) 0.0273(5) Uani 1 1 d . .
C13 C -0.07468(16) 0.06237(17) 0.93295(15) 0.0300(6) Uani 1 1 d . .
C14 C -0.07913(16) -0.02391(17) 0.91529(14) 0.0287(5) Uani 1 1 d . .
C16 C -0.11146(18) 0.0947(2) 1.00086(16) 0.0377(7) Uani 1 1 d . .
H16 H -0.1092 0.1536 1.0131 0.045 Uiso 1 1 calc R U
C17 C -0.15158(18) 0.0368(2) 1.04974(17) 0.0429(7) Uani 1 1 d . .
H17 H -0.1774 0.0565 1.0966 0.051 Uiso 1 1 calc R U
C18 C -0.15499(18) -0.0495(2) 1.03208(17) 0.0430(7) Uani 1 1 d . .
H18 H -0.1822 -0.0873 1.0675 0.052 Uiso 1 1 calc R U
C19 C -0.11948(17) -0.08142(19) 0.96391(16) 0.0363(6) Uani 1 1 d . .
H19 H -0.1228 -0.1401 0.9513 0.044 Uiso 1 1 calc R U
C21 C 0.03321(16) -0.00471(16) 0.67220(14) 0.0270(5) Uani 1 1 d . .
N22 N 0.08837(14) -0.03892(14) 0.61925(13) 0.0306(5) Uani 1 1 d . .
N25 N -0.04782(14) -0.02767(13) 0.65112(12) 0.0275(5) Uani 1 1 d . .
C23 C 0.04242(19) -0.08321(16) 0.56335(15) 0.0324(6) Uani 1 1 d . .
C24 C -0.04381(18) -0.07794(16) 0.58454(14) 0.0290(6) Uani 1 1 d . .
C26 C 0.0681(2) -0.12639(17) 0.49625(16) 0.0411(7) Uani 1 1 d . .
H26 H 0.1269 -0.1301 0.4815 0.049 Uiso 1 1 calc R U
C27 C 0.0040(3) -0.16331(19) 0.45262(17) 0.0482(9) Uani 1 1 d . .
H27 H 0.0189 -0.1925 0.4061 0.058 Uiso 1 1 calc R U
C28 C -0.0823(2) -0.15914(19) 0.47468(18) 0.0472(8) Uani 1 1 d . .
H28 H -0.1244 -0.1862 0.4431 0.057 Uiso 1 1 calc R U
C29 C -0.1085(2) -0.11664(18) 0.54149(16) 0.0386(7) Uani 1 1 d . .
H29 H -0.1672 -0.1142 0.5568 0.046 Uiso 1 1 calc R U
C121 C -0.0044(2) 0.19075(18) 0.86932(19) 0.0415(7) Uani 1 1 d . .
H12A H 0.0573 0.1970 0.8803 0.062 Uiso 1 1 calc R U
H12B H -0.0376 0.2231 0.9078 0.062 Uiso 1 1 calc R U
H12C H -0.0168 0.2124 0.8169 0.062 Uiso 1 1 calc R U
C151 C -0.0102(2) -0.11787(17) 0.81444(17) 0.0362(6) Uani 1 1 d . .
H15A H -0.0518 -0.1344 0.7742 0.054 Uiso 1 1 calc R U
H15B H -0.0107 -0.1601 0.8564 0.054 Uiso 1 1 calc R U
H15C H 0.0476 -0.1148 0.7916 0.054 Uiso 1 1 calc R U
C221 C 0.18190(18) -0.0296(2) 0.62151(19) 0.0425(7) Uani 1 1 d . .
H22A H 0.1982 0.0246 0.5976 0.064 Uiso 1 1 calc R U
H22B H 0.2087 -0.0764 0.5926 0.064 Uiso 1 1 calc R U
H22C H 0.2016 -0.0308 0.6758 0.064 Uiso 1 1 calc R U
C251 C -0.12757(17) 0.00794(18) 0.68249(16) 0.0342(6) Uani 1 1 d . .
H25A H -0.1480 -0.0276 0.7256 0.051 Uiso 1 1 calc R U
H25B H -0.1714 0.0096 0.6414 0.051 Uiso 1 1 calc R U
H25C H -0.1168 0.0657 0.7015 0.051 Uiso 1 1 calc R U
O1 O 0.2664(2) 0.15039(16) 0.30533(17) 0.0774(9) Uani 1 1 d . .
O2 O 0.2252(2) 0.2907(2) 0.34965(16) 0.0827(9) Uani 1 1 d . .
O3 O 0.37179(18) 0.26324(18) 0.3112(2) 0.0816(10) Uani 1 1 d . .
S S 0.28233(5) 0.24027(5) 0.30653(5) 0.0456(2) Uani 1 1 d . .
C1 C 0.2595(2) 0.2681(2) 0.2055(2) 0.0452(7) Uani 1 1 d . .
F1 F 0.27177(15) 0.35073(12) 0.19170(13) 0.0641(6) Uani 1 1 d . .
F2 F 0.30862(17) 0.22592(15) 0.15508(15) 0.0822(8) Uani 1 1 d . .
F3 F 0.17858(14) 0.25100(15) 0.18573(14) 0.0708(6) Uani 1 1 d . .

loop_
_atom_site_aniso_label
_atom_site_aniso_U_11
_atom_site_aniso_U_22
_atom_site_aniso_U_33
_atom_site_aniso_U_23
_atom_site_aniso_U_13
_atom_site_aniso_U_12
P 0.0363(4) 0.0395(4) 0.0283(4) -0.0038(3) 0.0022(3) -0.0104(3)
C11 0.0271(13) 0.0293(13) 0.0259(12) -0.0026(10) -0.0043(10) 0.0017(10)
N12 0.0334(11) 0.0291(11) 0.0243(11) -0.0040(9) -0.0041(9) 0.0023(9)
N15 0.0316(11) 0.0264(11) 0.0238(10) -0.0031(9) -0.0006(9) 0.0018(9)
C13 0.0259(12) 0.0387(14) 0.0253(12) -0.0047(11) -0.0070(10) 0.0056(11)
C14 0.0236(12) 0.0390(14) 0.0235(12) -0.0008(10) -0.0041(10) 0.0046(10)
C16 0.0340(15) 0.0503(17) 0.0287(14) -0.0098(12) -0.0047(12) 0.0098(13)
C17 0.0289(14) 0.072(2) 0.0274(14) -0.0068(14) -0.0006(11) 0.0104(14)
C18 0.0268(14) 0.070(2) 0.0324(14) 0.0092(15) -0.0016(12) -0.0007(14)
C19 0.0291(14) 0.0463(16) 0.0333(14) 0.0063(12) -0.0037(11) -0.0008(12)
C21 0.0300(13) 0.0282(13) 0.0228(12) 0.0019(10) 0.0029(10) -0.0010(10)
N22 0.0312(11) 0.0310(11) 0.0296(11) 0.0020(9) 0.0082(9) 0.0021(9)
N25 0.0299(11) 0.0292(11) 0.0233(10) -0.0022(9) 0.0005(9) -0.0006(9)
C23 0.0479(16) 0.0240(12) 0.0252(13) 0.0045(10) 0.0063(12) 0.0029(11)
C24 0.0419(15) 0.0228(12) 0.0224(12) 0.0027(10) 0.0022(11) 0.0018(10)
C26 0.066(2) 0.0277(14) 0.0300(14) 0.0031(11) 0.0160(14) 0.0079(14)
C27 0.093(3) 0.0290(15) 0.0228(14) -0.0001(11) 0.0040(15) 0.0073(16)
C28 0.077(2) 0.0327(15) 0.0320(15) -0.0026(12) -0.0143(16) -0.0004(15)
C29 0.0499(18) 0.0351(15) 0.0309(14) -0.0007(12) -0.0077(13) 0.0008(13)
C121 0.0521(18) 0.0290(14) 0.0433(17) -0.0070(13) -0.0048(14) -0.0013(13)
C151 0.0494(17) 0.0250(13) 0.0341(14) -0.0013(11) 0.0046(13) 0.0025(12)
C221 0.0338(15) 0.0447(17) 0.0490(18) 0.0021(14) 0.0122(13) 0.0027(13)
C251 0.0282(13) 0.0392(15) 0.0350(14) -0.0052(12) 0.0001(11) 0.0037(11)
O1 0.108(2) 0.0439(14) 0.0802(19) 0.0183(13) -0.0193(17) -0.0087(14)
O2 0.106(2) 0.096(2) 0.0465(15) -0.0030(15) 0.0116(15) 0.0268(19)
O3 0.0610(17) 0.0673(18) 0.116(3) -0.0102(17) -0.0461(17) 0.0097(14)
S 0.0469(4) 0.0337(4) 0.0563(5) 0.0037(3) -0.0120(4) 0.0087(3)
C1 0.0452(18) 0.0401(17) 0.0502(18) 0.0003(14) 0.0050(15) -0.0027(13)
F1 0.0787(15) 0.0437(11) 0.0699(14) 0.0160(10) 0.0039(11) -0.0010(10)
F2 0.0985(19) 0.0734(16) 0.0748(16) -0.0190(13) 0.0312(14) 0.0047(13)
F3 0.0582(13) 0.0821(15) 0.0722(15) 0.0086(12) -0.0293(11) -0.0101(11)

loop_
_atom_type_symbol
_atom_type_description
_atom_type_scat_dispersion_real
_atom_type_scat_dispersion_imag
_atom_type_scat_source
C C 0.0181 0.0091 'International Tables Vol C Tables 4.2.6.8 and 6.1.1.4'
H H 0.0000 0.0000 'International Tables Vol C Tables 4.2.6.8 and 6.1.1.4'
N N 0.0311 0.0180 'International Tables Vol C Tables 4.2.6.8 and 6.1.1.4'
O O 0.0492 0.0322 'International Tables Vol C Tables 4.2.6.8 and 6.1.1.4'
F F 0.0727 0.0534 'International Tables Vol C Tables 4.2.6.8 and 6.1.1.4'
P P 0.2955 0.4335 'International Tables Vol C Tables 4.2.6.8 and 6.1.1.4'
S S 0.3331 0.5567 'International Tables Vol C Tables 4.2.6.8 and 6.1.1.4'

loop_
_geom_angle_atom_site_label_1
_geom_angle_atom_site_label_2
_geom_angle_atom_site_label_3
_geom_angle
C21 P C11 99.36(12)
N12 C11 N15 108.0(2)
N12 C11 P 120.8(2)
N15 C11 P 130.73(19)
C11 N12 C13 109.2(2)
C11 N12 C121 124.3(2)
C13 N12 C121 126.4(2)
C11 N15 C14 109.3(2)
C11 N15 C151 126.0(2)
C14 N15 C151 123.7(2)
N12 C13 C14 107.1(2)
N12 C13 C16 131.7(3)
C14 C13 C16 121.2(3)
C19 C14 C13 122.0(2)
C19 C14 N15 131.5(3)
C13 C14 N15 106.4(2)
C17 C16 C13 116.7(3)
C17 C16 H16 121.6
C13 C16 H16 121.6
C16 C17 C18 121.8(3)
C16 C17 H17 119.1
C18 C17 H17 119.1
C19 C18 C17 121.4(3)
C19 C18 H18 119.3
C17 C18 H18 119.3
C14 C19 C18 116.9(3)
C14 C19 H19 121.6
C18 C19 H19 121.6
N25 C21 N22 107.5(2)
N25 C21 P 131.18(19)
N22 C21 P 120.89(19)
C21 N22 C23 109.8(2)
C21 N22 C221 124.7(2)
C23 N22 C221 125.6(2)
C21 N25 C24 109.2(2)
C21 N25 C251 125.8(2)
C24 N25 C251 123.9(2)
N22 C23 C24 106.6(2)
N22 C23 C26 132.1(3)
C24 C23 C26 121.3(3)
C29 C24 C23 122.1(3)
C29 C24 N25 130.9(3)
C23 C24 N25 107.0(2)
C27 C26 C23 116.7(3)
C27 C26 H26 121.7
C23 C26 H26 121.7
C26 C27 C28 121.9(3)
C26 C27 H27 119.1
C28 C27 H27 119.1
C29 C28 C27 121.9(3)
C29 C28 H28 119.0
C27 C28 H28 119.0
C24 C29 C28 116.0(3)
C24 C29 H29 122.0
C28 C29 H29 122.0
N12 C121 H12A 109.5
N12 C121 H12B 109.5
H12A C121 H12B 109.5
N12 C121 H12C 109.5
H12A C121 H12C 109.5
H12B C121 H12C 109.5
N15 C151 H15A 109.5
N15 C151 H15B 109.5
H15A C151 H15B 109.5
N15 C151 H15C 109.5
H15A C151 H15C 109.5
H15B C151 H15C 109.5
N22 C221 H22A 109.5
N22 C221 H22B 109.5
H22A C221 H22B 109.5
N22 C221 H22C 109.5
H22A C221 H22C 109.5
H22B C221 H22C 109.5
N25 C251 H25A 109.5
N25 C251 H25B 109.5
H25A C251 H25B 109.5
N25 C251 H25C 109.5
H25A C251 H25C 109.5
H25B C251 H25C 109.5
O2 S O1 117.2(2)
O2 S O3 116.1(2)
O1 S O3 114.50(18)
O2 S C1 104.01(16)
O1 S C1 100.95(16)
O3 S C1 100.38(18)
F3 C1 F2 105.9(3)
F3 C1 F1 106.7(3)
F2 C1 F1 106.8(3)
F3 C1 S 112.2(2)
F2 C1 S 112.7(2)
F1 C1 S 112.0(2)

loop_
_geom_bond_atom_site_label_1
_geom_bond_atom_site_label_2
_geom_bond_distance
P C21 1.783(3)
P C11 1.787(3)
C11 N12 1.356(3)
C11 N15 1.357(3)
N12 C13 1.387(3)
N12 C121 1.461(4)
N15 C14 1.393(3)
N15 C151 1.458(3)
C13 C14 1.393(4)
C13 C16 1.393(4)
C14 C19 1.381(4)
C16 C17 1.386(4)
C16 H16 0.9500
C17 C18 1.392(5)
C17 H17 0.9500
C18 C19 1.387(4)
C18 H18 0.9500
C19 H19 0.9500
C21 N25 1.357(3)
C21 N22 1.359(3)
N22 C23 1.383(4)
N22 C221 1.460(4)
N25 C24 1.391(3)
N25 C251 1.461(3)
C23 C24 1.389(4)
C23 C26 1.394(4)
C24 C29 1.387(4)
C26 C27 1.374(5)
C26 H26 0.9500
C27 C28 1.392(5)
C27 H27 0.9500
C28 C29 1.388(4)
C28 H28 0.9500
C29 H29 0.9500
C121 H12A 0.9800
C121 H12B 0.9800
C121 H12C 0.9800
C151 H15A 0.9800
C151 H15B 0.9800
C151 H15C 0.9800
C221 H22A 0.9800
C221 H22B 0.9800
C221 H22C 0.9800
C251 H25A 0.9800
C251 H25B 0.9800
C251 H25C 0.9800
O1 S 1.436(3)
O2 S 1.401(3)
O3 S 1.437(3)
S C1 1.822(4)
C1 F3 1.328(4)
C1 F2 1.331(4)
C1 F1 1.335(4)

loop_
_geom_hbond_atom_site_label_D
_geom_hbond_atom_site_label_H
_geom_hbond_atom_site_label_A
_geom_hbond_distance_DH
_geom_hbond_distance_HA
_geom_hbond_distance_DA
_geom_hbond_angle_DHA
_geom_hbond_site_symmetry_A
C151 H15A N25 0.98 2.70 3.194(4) 111.8 .
C221 H22B F2 0.98 2.60 3.145(4) 115.3 2

loop_
_geom_torsion_atom_site_label_1
_geom_torsion_atom_site_label_2
_geom_torsion_atom_site_label_3
_geom_torsion_atom_site_label_4
_geom_torsion
C21 P C11 N12 -148.6(2)
C21 P C11 N15 40.8(3)
N15 C11 N12 C13 1.1(3)
P C11 N12 C13 -171.47(17)
N15 C11 N12 C121 177.5(2)
P C11 N12 C121 5.0(3)
N12 C11 N15 C14 -0.6(3)
P C11 N15 C14 170.9(2)
N12 C11 N15 C151 -169.3(2)
P C11 N15 C151 2.3(4)
C11 N12 C13 C14 -1.1(3)
C121 N12 C13 C14 -177.5(2)
C11 N12 C13 C16 177.2(3)
C121 N12 C13 C16 0.9(4)
N12 C13 C14 C19 178.2(2)
C16 C13 C14 C19 -0.3(4)
N12 C13 C14 N15 0.7(3)
C16 C13 C14 N15 -177.8(2)
C11 N15 C14 C19 -177.2(3)
C151 N15 C14 C19 -8.3(4)
C11 N15 C14 C13 -0.1(3)
C151 N15 C14 C13 168.9(2)
N12 C13 C16 C17 -177.6(3)
C14 C13 C16 C17 0.6(4)
C13 C16 C17 C18 0.1(4)
C16 C17 C18 C19 -1.0(4)
C13 C14 C19 C18 -0.6(4)
N15 C14 C19 C18 176.2(3)
C17 C18 C19 C14 1.3(4)
C11 P C21 N25 40.6(3)
C11 P C21 N22 -148.3(2)
N25 C21 N22 C23 0.7(3)
P C21 N22 C23 -172.31(18)
N25 C21 N22 C221 -179.5(2)
P C21 N22 C221 7.5(4)
N22 C21 N25 C24 0.8(3)
P C21 N25 C24 172.8(2)
N22 C21 N25 C251 -167.6(2)
P C21 N25 C251 4.5(4)
C21 N22 C23 C24 -1.9(3)
C221 N22 C23 C24 178.3(2)
C21 N22 C23 C26 177.4(3)
C221 N22 C23 C26 -2.4(5)
N22 C23 C24 C29 -179.1(2)
C26 C23 C24 C29 1.5(4)
N22 C23 C24 N25 2.3(3)
C26 C23 C24 N25 -177.1(2)
C21 N25 C24 C29 179.7(3)
C251 N25 C24 C29 -11.7(4)
C21 N25 C24 C23 -1.9(3)
C251 N25 C24 C23 166.7(2)
N22 C23 C26 C27 -179.3(3)
C24 C23 C26 C27 -0.1(4)
C23 C26 C27 C28 -1.0(4)
C26 C27 C28 C29 0.8(5)
C23 C24 C29 C28 -1.7(4)
N25 C24 C29 C28 176.5(3)
C27 C28 C29 C24 0.6(4)
O2 S C1 F3 -60.7(3)
O1 S C1 F3 61.2(3)
O3 S C1 F3 178.9(2)
O2 S C1 F2 179.8(3)
O1 S C1 F2 -58.3(3)
O3 S C1 F2 59.4(3)
O2 S C1 F1 59.4(3)
O1 S C1 F1 -178.8(2)
O3 S C1 F1 -61.1(3)
